data_7720506
loop_
_publ_author_name
'Zeng, Shenghong'
'Maimaiti, Mayinuer'
'Wu, Jinche'
'Han, Tingwen'
'Chai, Hui'
'Zhang, Fangfang'
'Zhang, Min'

_publ_section_title
;
 Tuning birefringence in alkaline-earth metal oxyhalides through diverse
 mixed-cation coordination architectures.
;
_journal_issue 2
_journal_name_full 'Dalton transactions (Cambridge, England : 2003)'
_journal_page_first 611
_journal_page_last 619
_journal_paper_doi 10.1039/d5dt02624e
_journal_volume 55
_journal_year 2026
_chemical_formula_moiety 'Ba2 Cd Cl2 O6 Se2'
_chemical_formula_sum 'Ba2 Cd Cl2 O6 Se2'
_chemical_formula_weight 711.90
_space_group_crystal_system orthorhombic
_space_group_IT_number 58
_space_group_name_Hall '-P 2 2n'
_space_group_name_H-M_alt 'P n n m'
_atom_sites_solution_primary dual
_audit_creation_date 2025-04-17
_audit_creation_method
;
Olex2 1.5-alpha
(compiled 2025.04.05 svn.rf049d14d for OlexSys, GUI svn.r7205)
;
_audit_update_record
;
2025-10-19 deposited with the CCDC.	2025-12-02 downloaded from the CCDC.
;
_cell_angle_alpha 90
_cell_angle_beta 90
_cell_angle_gamma 90
_cell_formula_units_Z 2
_cell_length_a 6.7782(8)
_cell_length_b 13.1189(15)
_cell_length_c 5.5337(7)
_cell_measurement_reflns_used 7396
_cell_measurement_temperature 298.00
_cell_measurement_theta_max 27.54
_cell_measurement_theta_min 3.38
_cell_volume 492.07(10)
_computing_cell_refinement 'SAINT V8.40B (?, 2016)'
_computing_data_reduction 'SAINT V8.40B (?, 2016)'
_computing_molecular_graphics 'Olex2 1.5-alpha (Dolomanov et al., 2009)'
_computing_publication_material 'Olex2 1.5-alpha (Dolomanov et al., 2009)'
_computing_structure_refinement 'SHELXL 2018/3 (Sheldrick, 2015)'
_computing_structure_solution 'SHELXT 2018/2 (Sheldrick, 2018)'
_diffrn_ambient_temperature 298.00
_diffrn_measured_fraction_theta_full 0.998
_diffrn_measured_fraction_theta_max 0.997
_diffrn_measurement_device_type 'Bruker APEX-II CCD'
_diffrn_measurement_method '\f and \w scans'
_diffrn_radiation_type MoK\a
_diffrn_radiation_wavelength 0.71073
_diffrn_reflns_av_R_equivalents 0.0573
_diffrn_reflns_av_unetI/netI 0.0259
_diffrn_reflns_Laue_measured_fraction_full 0.998
_diffrn_reflns_Laue_measured_fraction_max 0.997
_diffrn_reflns_limit_h_max 8
_diffrn_reflns_limit_h_min -8
_diffrn_reflns_limit_k_max 16
_diffrn_reflns_limit_k_min -17
_diffrn_reflns_limit_l_max 7
_diffrn_reflns_limit_l_min -7
_diffrn_reflns_number 9291
_diffrn_reflns_point_group_measured_fraction_full 0.998
_diffrn_reflns_point_group_measured_fraction_max 0.997
_diffrn_reflns_theta_full 25.242
_diffrn_reflns_theta_max 27.541
_diffrn_reflns_theta_min 3.106
_diffrn_source_current 1.4
_diffrn_source_power 0.07
_diffrn_source_voltage 50.0
_diffrn_standards_number 0
_exptl_absorpt_coefficient_mu 17.986
_exptl_absorpt_correction_T_max 0.7456
_exptl_absorpt_correction_T_min 0.3140
_exptl_absorpt_correction_type multi-scan
_exptl_absorpt_process_details
;
SADABS-2016/2 (Bruker,2016/2) was used for absorption correction.
wR2(int) was 0.1584 before and 0.0695 after correction.
The Ratio of minimum to maximum transmission is 0.4211.
The \l/2 correction factor is Not present.
;
_exptl_crystal_colour colourless
_exptl_crystal_colour_primary colourless
_exptl_crystal_density_diffrn 4.805
_exptl_crystal_description plate
_exptl_crystal_F_000 620
_exptl_crystal_size_max 0.14
_exptl_crystal_size_mid 0.12
_exptl_crystal_size_min 0.09
_refine_diff_density_max 1.116
_refine_diff_density_min -1.676
_refine_diff_density_rms 0.270
_refine_ls_extinction_coef 0.058(2)
_refine_ls_extinction_expression Fc^*^=kFc[1+0.001xFc^2^\l^3^/sin(2\q)]^-1/4^
_refine_ls_extinction_method 'SHELXL-2018/3 (Sheldrick 2018)'
_refine_ls_goodness_of_fit_ref 1.088
_refine_ls_hydrogen_treatment undef
_refine_ls_matrix_type full
_refine_ls_number_parameters 39
_refine_ls_number_reflns 628
_refine_ls_number_restraints 0
_refine_ls_restrained_S_all 1.088
_refine_ls_R_factor_all 0.0221
_refine_ls_R_factor_gt 0.0220
_refine_ls_shift/su_max 0.000
_refine_ls_shift/su_mean 0.000
_refine_ls_structure_factor_coef Fsqd
_refine_ls_weighting_details 'w=1/[\s^2^(Fo^2^)+(0.0443P)^2^+0.4980P] where P=(Fo^2^+2Fc^2^)/3'
_refine_ls_weighting_scheme calc
_refine_ls_wR_factor_gt 0.0595
_refine_ls_wR_factor_ref 0.0596
_reflns_Friedel_coverage 0.000
_reflns_number_gt 624
_reflns_number_total 628
_reflns_threshold_expression 'I > 2\s(I)'
_cod_data_source_file d5dt02624e2.cif
_cod_data_source_block long-cl
_cod_original_sg_symbol_H-M Pnnm
_cod_database_code 7720506
_shelx_shelxl_version_number 2018/3
_shelx_space_group_comment
;
The symmetry employed for this shelxl refinement is uniquely defined
by the following loop, which should always be used as a source of
symmetry information in preference to the above space-group names.
They are only intended as comments.
;
_shelx_estimated_absorpt_t_max 0.294
_shelx_estimated_absorpt_t_min 0.187
_olex2_refinement_description
;
;
_olex2_submission_special_instructions 'No special instructions were received'

loop_
_space_group_symop_operation_xyz
'x, y, z'
'-x, -y, z'
'-x+1/2, y+1/2, -z+1/2'
'x+1/2, -y+1/2, -z+1/2'
'-x, -y, -z'
'x, y, -z'
'x-1/2, -y-1/2, z-1/2'
'-x-1/2, y-1/2, z-1/2'

loop_
_atom_site_label
_atom_site_type_symbol
_atom_site_fract_x
_atom_site_fract_y
_atom_site_fract_z
_atom_site_U_iso_or_equiv
_atom_site_adp_type
_atom_site_occupancy
_atom_site_site_symmetry_order
_atom_site_calc_flag
_atom_site_refinement_flags_posn
_atom_site_refinement_flags_adp
_atom_site_refinement_flags_occupancy
_atom_site_disorder_assembly
_atom_site_disorder_group
Ba01 Ba 0.19010(4) 0.26936(2) 0.000000 0.01160(18) Uani 1 2 d S T P . .
Cd02 Cd 1.000000 0.500000 0.500000 0.01063(19) Uani 1 4 d S T P . .
Se03 Se 0.72962(7) 0.41616(3) 0.000000 0.00979(19) Uani 1 2 d S T P . .
Cl04 Cl 0.67175(17) 0.60643(10) 0.500000 0.0202(3) Uani 1 2 d S T P . .
O005 O 0.8821(4) 0.38253(17) 0.2333(4) 0.0152(5) Uani 1 1 d . . . . .
O006 O 0.5717(6) 0.3185(3) 0.000000 0.0200(7) Uani 1 2 d S T P . .

loop_
_atom_site_aniso_label
_atom_site_aniso_U_11
_atom_site_aniso_U_22
_atom_site_aniso_U_33
_atom_site_aniso_U_23
_atom_site_aniso_U_13
_atom_site_aniso_U_12
Ba01 0.0078(2) 0.0111(2) 0.0158(2) 0.000 0.000 0.00120(8)
Cd02 0.0123(3) 0.0082(3) 0.0114(3) 0.000 0.000 -0.00159(14)
Se03 0.0099(3) 0.0078(3) 0.0117(3) 0.000 0.000 0.00226(15)
Cl04 0.0162(6) 0.0173(6) 0.0272(6) 0.000 0.000 0.0055(4)
O005 0.0177(12) 0.0144(11) 0.0134(11) -0.0018(9) -0.0046(10) 0.0013(8)
O006 0.0087(16) 0.0226(17) 0.0288(19) 0.000 0.000 -0.0016(14)

loop_
_atom_type_symbol
_atom_type_description
_atom_type_scat_dispersion_real
_atom_type_scat_dispersion_imag
_atom_type_scat_source
Ba Ba -0.3244 2.2819 'International Tables Vol C Tables 4.2.6.8 and 6.1.1.4'
Cd Cd -0.8075 1.2024 'International Tables Vol C Tables 4.2.6.8 and 6.1.1.4'
Cl Cl 0.1484 0.1585 'International Tables Vol C Tables 4.2.6.8 and 6.1.1.4'
O O 0.0106 0.0060 'International Tables Vol C Tables 4.2.6.8 and 6.1.1.4'
Se Se -0.0929 2.2259 'International Tables Vol C Tables 4.2.6.8 and 6.1.1.4'

loop_
_geom_angle_atom_site_label_1
_geom_angle_atom_site_label_2
_geom_angle_atom_site_label_3
_geom_angle
_geom_angle_site_symmetry_1
_geom_angle_site_symmetry_3
_geom_angle_publ_flag
Se03 Ba01 Se03 114.056(12) 1_455 7_565 ?
Cl04 Ba01 Se03 67.784(16) 3_545 7_565 ?
Cl04 Ba01 Se03 156.94(2) 5_666 7_565 ?
Cl04 Ba01 Se03 88.99(2) 5_666 1_455 ?
Cl04 Ba01 Se03 88.99(2) 5_665 1_455 ?
Cl04 Ba01 Se03 72.75(3) 3_545 1_455 ?
Cl04 Ba01 Se03 71.40(2) 5_665 7_565 ?
Cl04 Ba01 Cl04 111.63(4) 5_666 5_665 ?
Cl04 Ba01 Cl04 122.08(2) 3_545 5_665 ?
Cl04 Ba01 Cl04 122.08(2) 3_545 5_666 ?
O005 Ba01 Se03 140.28(5) 4_455 1_455 ?
O005 Ba01 Se03 93.25(4) 6_455 7_565 ?
O005 Ba01 Se03 26.22(5) 7_565 7_565 ?
O005 Ba01 Se03 83.82(5) 4_455 7_565 ?
O005 Ba01 Se03 26.99(4) 1_455 1_455 ?
O005 Ba01 Se03 136.95(5) 1_455 7_565 ?
O005 Ba01 Se03 26.99(4) 6_455 1_455 ?
O005 Ba01 Se03 140.28(5) 7_565 1_455 ?
O005 Ba01 Cl04 77.32(5) 7_565 5_665 ?
O005 Ba01 Cl04 83.28(5) 7_565 3_545 ?
O005 Ba01 Cl04 77.96(5) 1_455 3_545 ?
O005 Ba01 Cl04 130.73(5) 7_565 5_666 ?
O005 Ba01 Cl04 77.96(5) 6_455 3_545 ?
O005 Ba01 Cl04 65.12(5) 1_455 5_666 ?
O005 Ba01 Cl04 108.90(5) 1_455 5_665 ?
O005 Ba01 Cl04 130.73(5) 4_455 5_665 ?
O005 Ba01 Cl04 83.28(5) 4_455 3_545 ?
O005 Ba01 Cl04 108.90(5) 6_455 5_666 ?
O005 Ba01 Cl04 65.12(5) 6_455 5_665 ?
O005 Ba01 Cl04 77.32(5) 4_455 5_666 ?
O005 Ba01 O005 117.99(4) 7_565 6_455 ?
O005 Ba01 O005 117.99(4) 4_455 1_455 ?
O005 Ba01 O005 63.61(9) 7_565 4_455 ?
O005 Ba01 O005 160.67(8) 4_455 6_455 ?
O005 Ba01 O005 160.67(8) 7_565 1_455 ?
O005 Ba01 O005 53.49(8) 6_455 1_455 ?
O005 Ba01 O006 113.91(8) 6_455 7_566 ?
O005 Ba01 O006 113.91(8) 1_455 7_565 ?
O005 Ba01 O006 66.59(8) 6_455 7_565 ?
O005 Ba01 O006 52.12(8) 4_455 7_566 ?
O005 Ba01 O006 52.12(8) 7_565 7_565 ?
O005 Ba01 O006 109.02(8) 7_565 7_566 ?
O005 Ba01 O006 66.59(8) 1_455 7_566 ?
O005 Ba01 O006 109.02(8) 4_455 7_565 ?
O006 Ba01 Se03 95.10(5) . 7_565 ?
O006 Ba01 Se03 26.66(7) 7_565 7_565 ?
O006 Ba01 Se03 88.56(7) 7_565 1_455 ?
O006 Ba01 Se03 134.33(8) . 1_455 ?
O006 Ba01 Se03 116.22(6) 7_566 7_565 ?
O006 Ba01 Se03 88.56(7) 7_566 1_455 ?
O006 Ba01 Cl04 67.08(4) . 5_665 ?
O006 Ba01 Cl04 63.96(6) 7_566 3_545 ?
O006 Ba01 Cl04 67.08(4) . 5_666 ?
O006 Ba01 Cl04 61.04(7) 7_566 5_666 ?
O006 Ba01 Cl04 61.04(7) 7_565 5_665 ?
O006 Ba01 Cl04 63.96(6) 7_565 3_545 ?
O006 Ba01 Cl04 172.31(7) 7_565 5_666 ?
O006 Ba01 Cl04 152.93(9) . 3_545 ?
O006 Ba01 Cl04 172.31(7) 7_566 5_665 ?
O006 Ba01 O005 73.81(9) . 7_565 ?
O006 Ba01 O005 125.52(8) . 1_455 ?
O006 Ba01 O005 125.52(8) . 6_455 ?
O006 Ba01 O005 73.81(9) . 4_455 ?
O006 Ba01 O006 109.93(8) . 7_566 ?
O006 Ba01 O006 126.17(13) 7_565 7_566 ?
O006 Ba01 O006 109.93(8) . 7_565 ?
Ba01 Cd02 Ba01 180.0 3_655 7_666 ?
Cl04 Cd02 Ba01 91.38(3) . 7_666 ?
Cl04 Cd02 Ba01 88.62(3) 5_766 7_666 ?
Cl04 Cd02 Ba01 88.62(3) . 3_655 ?
Cl04 Cd02 Ba01 91.38(3) 5_766 3_655 ?
Cl04 Cd02 Cl04 180.0 . 5_766 ?
O005 Cd02 Ba01 40.48(6) 5_766 3_655 ?
O005 Cd02 Ba01 40.48(6) . 7_666 ?
O005 Cd02 Ba01 40.48(6) 6_556 7_666 ?
O005 Cd02 Ba01 139.52(6) 6_556 3_655 ?
O005 Cd02 Ba01 139.52(6) . 3_655 ?
O005 Cd02 Ba01 139.52(6) 5_766 7_666 ?
O005 Cd02 Ba01 40.48(6) 2_765 3_655 ?
O005 Cd02 Ba01 139.52(6) 2_765 7_666 ?
O005 Cd02 Cl04 86.42(6) 6_556 5_766 ?
O005 Cd02 Cl04 86.42(6) . 5_766 ?
O005 Cd02 Cl04 93.58(6) 2_765 5_766 ?
O005 Cd02 Cl04 93.58(6) 5_766 5_766 ?
O005 Cd02 Cl04 86.42(6) 5_766 . ?
O005 Cd02 Cl04 86.42(6) 2_765 . ?
O005 Cd02 Cl04 93.58(6) . . ?
O005 Cd02 Cl04 93.58(6) 6_556 . ?
O005 Cd02 O005 99.26(11) 5_766 6_556 ?
O005 Cd02 O005 80.74(11) . 6_556 ?
O005 Cd02 O005 80.74(11) 5_766 2_765 ?
O005 Cd02 O005 180.0 . 5_766 ?
O005 Cd02 O005 180.00(8) 6_556 2_765 ?
O005 Cd02 O005 99.26(11) . 2_765 ?
Ba01 Se03 Ba01 73.489(8) 1_655 7_666 ?
Ba01 Se03 Ba01 73.489(8) 1_655 7_665 ?
Ba01 Se03 Ba01 96.987(14) 7_665 7_666 ?
O005 Se03 Ba01 116.03(8) 6 7_666 ?
O005 Se03 Ba01 46.30(8) 6 7_665 ?
O005 Se03 Ba01 49.52(8) 6 1_655 ?
O005 Se03 Ba01 46.30(8) . 7_666 ?
O005 Se03 Ba01 49.52(8) . 1_655 ?
O005 Se03 Ba01 116.03(8) . 7_665 ?
O005 Se03 O005 97.92(16) . 6 ?
O006 Se03 Ba01 56.50(6) . 7_666 ?
O006 Se03 Ba01 98.20(14) . 1_655 ?
O006 Se03 Ba01 56.50(6) . 7_665 ?
O006 Se03 O005 100.92(12) . . ?
O006 Se03 O005 100.92(12) . 6 ?
Ba01 Cl04 Ba01 111.63(4) 5_666 5_665 ?
Ba01 Cl04 Ba01 83.74(2) 3 5_665 ?
Ba01 Cl04 Ba01 83.74(2) 3 5_666 ?
Cd02 Cl04 Ba01 91.25(3) . 5_666 ?
Cd02 Cl04 Ba01 91.25(3) . 5_665 ?
Cd02 Cl04 Ba01 171.04(5) . 3 ?
Ba01 O005 Ba01 101.95(7) 7_666 1_655 ?
Cd02 O005 Ba01 112.72(10) . 1_655 ?
Cd02 O005 Ba01 107.63(8) . 7_666 ?
Se03 O005 Ba01 103.50(9) . 1_655 ?
Se03 O005 Ba01 107.48(11) . 7_666 ?
Se03 O005 Cd02 121.74(12) . . ?
Ba01 O006 Ba01 99.27(8) . 7_666 ?
Ba01 O006 Ba01 99.27(8) . 7_665 ?
Ba01 O006 Ba01 126.18(13) 7_665 7_666 ?
Se03 O006 Ba01 96.84(9) . 7_666 ?
Se03 O006 Ba01 96.84(9) . 7_665 ?
Se03 O006 Ba01 143.9(2) . . ?

loop_
_geom_bond_atom_site_label_1
_geom_bond_atom_site_label_2
_geom_bond_distance
_geom_bond_site_symmetry_2
_geom_bond_publ_flag
Ba01 Se03 3.6675(6) 1_455 ?
Ba01 Se03 3.6947(4) 7_565 ?
Ba01 Cl04 3.2533(12) 3_545 ?
Ba01 Cl04 3.3448(8) 5_666 ?
Ba01 Cl04 3.3448(8) 5_665 ?
Ba01 O005 2.869(2) 6_455 ?
Ba01 O005 2.800(2) 4_455 ?
Ba01 O005 2.869(2) 1_455 ?
Ba01 O005 2.800(2) 7_565 ?
Ba01 O006 3.1029(18) 7_565 ?
Ba01 O006 3.1029(18) 7_566 ?
Ba01 O006 2.666(4) . ?
Cd02 Cl04 2.6268(12) . ?
Cd02 Cl04 2.6268(11) 5_766 ?
Cd02 O005 2.279(2) 2_765 ?
Cd02 O005 2.279(2) 5_766 ?
Cd02 O005 2.279(2) 6_556 ?
Cd02 O005 2.279(2) . ?
Se03 O005 1.712(2) 6 ?
Se03 O005 1.712(2) . ?
Se03 O006 1.670(4) . ?

loop_
_geom_torsion_atom_site_label_1
_geom_torsion_atom_site_label_2
_geom_torsion_atom_site_label_3
_geom_torsion_atom_site_label_4
_geom_torsion
_geom_torsion_site_symmetry_1
_geom_torsion_site_symmetry_2
_geom_torsion_site_symmetry_3
_geom_torsion_site_symmetry_4
_geom_torsion_publ_flag
Ba01 Se03 O005 Ba01 -107.39(11) 1_655 . . 7_666 ?
Ba01 Se03 O005 Ba01 107.39(11) 7_666 . . 1_655 ?
Ba01 Se03 O005 Ba01 33.62(11) 7_665 . . 1_655 ?
Ba01 Se03 O005 Ba01 -73.77(9) 7_665 . . 7_666 ?
Ba01 Se03 O005 Cd02 161.61(8) 7_665 . . . ?
Ba01 Se03 O005 Cd02 127.99(18) 1_655 . . . ?
Ba01 Se03 O005 Cd02 -124.62(17) 7_666 . . . ?
Ba01 Se03 O006 Ba01 127.82(16) 7_665 . . 7_666 ?
Ba01 Se03 O006 Ba01 180.0 1_655 . . . ?
Ba01 Se03 O006 Ba01 -63.91(8) 1_655 . . 7_665 ?
Ba01 Se03 O006 Ba01 116.09(8) 7_666 . . . ?
Ba01 Se03 O006 Ba01 63.91(8) 1_655 . . 7_666 ?
Ba01 Se03 O006 Ba01 -127.82(16) 7_666 . . 7_665 ?
Ba01 Se03 O006 Ba01 -116.09(8) 7_665 . . . ?
O005 Se03 O005 Ba01 -118.68(9) 6 . . 7_666 ?
O005 Se03 O005 Ba01 -11.29(16) 6 . . 1_655 ?
O005 Se03 O005 Cd02 116.71(11) 6 . . . ?
O005 Se03 O006 Ba01 129.81(8) . . . . ?
O005 Se03 O006 Ba01 -129.81(8) 6 . . . ?
O005 Se03 O006 Ba01 13.72(13) . . . 7_666 ?
O005 Se03 O006 Ba01 -114.10(9) . . . 7_665 ?
O005 Se03 O006 Ba01 114.10(9) 6 . . 7_666 ?
O005 Se03 O006 Ba01 -13.72(13) 6 . . 7_665 ?
O006 Se03 O005 Ba01 -15.87(14) . . . 7_666 ?
O006 Se03 O005 Ba01 91.52(13) . . . 1_655 ?
O006 Se03 O005 Cd02 -140.49(15) . . . . ?
